data_2004122
loop_
_publ_author_name
'Marrot, J.'
'Savariault, J.-M.'

_publ_section_title
;
 Two Original Infinite Chains in the New Caesium Tetramolybdate
 Compound Cs~2~Mo~4~O~13~
;
_journal_issue 11
_journal_name_full 'Acta Crystallographica Section C'
_journal_page_first 2201
_journal_page_last 2205
_journal_paper_doi 10.1107/S0108270195004811
_journal_volume 51
_journal_year 1995
_chemical_formula_moiety 'Cs2 Mo4 O13'
_chemical_formula_sum 'Cs2 Mo4 O13'
_chemical_formula_weight 857.56
_space_group_IT_number 15
_symmetry_cell_setting monoclinic
_symmetry_space_group_name_Hall '-C 2yc'
_symmetry_space_group_name_H-M 'C 1 2/c 1'
_atom_type_scat_source IntTabC
_cell_angle_alpha 90
_cell_angle_beta 92.94(5)
_cell_angle_gamma 90
_cell_formula_units_Z 12
_cell_length_a 45.92(5)
_cell_length_b 10.418(3)
_cell_length_c 7.923(8)
_cell_measurement_reflns_used 25
_cell_measurement_temperature 293
_cell_measurement_theta_max 16.16
_cell_measurement_theta_min 11.24
_cell_volume 3785(6)
_computing_cell_refinement 'CAD4 EXPRESS'
_computing_data_collection 'CAD4 EXPRESS (Enraf-Nonius, 1993)'
_computing_data_reduction 'CADAK (Savariault, 1991a)'
_computing_molecular_graphics 'ORTEPII (Johnson, 1976)'
_computing_structure_refinement 'SHELXL93 (Sheldrick, 1994)'
_computing_structure_solution 'SHELXS86 (Sheldrick, 1985)'
_diffrn_measurement_device 'Enraf-Nonius CAD4'
_diffrn_measurement_method '\w/2\q scans'
_diffrn_radiation_type MoK\a
_diffrn_radiation_wavelength 0.71073
_diffrn_reflns_av_R_equivalents 0.020
_diffrn_reflns_limit_h_max 82
_diffrn_reflns_limit_h_min -82
_diffrn_reflns_limit_k_max 18
_diffrn_reflns_limit_k_min 0
_diffrn_reflns_limit_l_max 14
_diffrn_reflns_limit_l_min 0
_diffrn_reflns_number 12923
_diffrn_reflns_theta_max 40.0
_diffrn_standards_decay_% -2.9
_diffrn_standards_interval_time 120
_diffrn_standards_number 3
_exptl_absorpt_coefficient_mu 9.63
_exptl_absorpt_correction_T_max 0.582
_exptl_absorpt_correction_T_min 0.308
_exptl_absorpt_correction_type integration
_exptl_crystal_colour colourless
_exptl_crystal_density_diffrn 4.52
_exptl_crystal_density_meas 4.45(5)
_exptl_crystal_description 'elongated plate'
_exptl_crystal_size_max 0.32
_exptl_crystal_size_mid 0.12
_exptl_crystal_size_min 0.06
_refine_diff_density_max 2.07
_refine_diff_density_min -2.51
_refine_ls_extinction_coef 0.00019
_refine_ls_extinction_method 'SHELXL93 (Sheldrick, 1993)'
_refine_ls_goodness_of_fit_obs 1.161
_refine_ls_hydrogen_treatment 'No H atoms'
_refine_ls_number_parameters 259
_refine_ls_number_reflns 7144
_refine_ls_R_factor_obs 0.066
_refine_ls_shift/esd_max 0.0001
_refine_ls_structure_factor_coef Fsqd
_refine_ls_weighting_details 'w = 1/[\s^2^(Fo^2^)+(0.0915P)^2^+12.24P] P=[max(Fo^2^,0)+2F~c~^2^]/3'
_refine_ls_weighting_scheme calc
_refine_ls_wR_factor_obs 0.160
_reflns_number_observed 8116
_reflns_number_total 7731
_reflns_observed_criterion I>\s(I)
_cod_data_source_file du1116.cif
_cod_data_source_block du1116a
_cod_depositor_comments
;
The following automatic conversions were performed:

'_refine_ls_weighting_scheme' value '
1/[\s^2^(Fo^2^)+(0.0915P)^2^+12.24P] P=[max(Fo^2^,0)+2F~c~^2^]/3' was
changed to 'calc'. New tag '_refine_ls_weighting_details' was
created. The value of the new tag was set to 'w =
1/[\s^2^(Fo^2^)+(0.0915P)^2^+12.24P] P=[max(Fo^2^,0)+2F~c~^2^]/3'.

Automatic conversion script
Id: cif_fix_values 3143 2015-03-26 13:38:13Z robertas 
;
_cod_original_cell_volume 3785(3)
_cod_original_sg_symbol_H-M 'C 2/c'
_cod_database_code 2004122

loop_
_symmetry_equiv_pos_as_xyz
x,y,z
x,-y,1/2+z
-x,-y,-z
-x,y,1/2-z
1/2+x,1/2+y,z
1/2+x,1/2-y,1/2+z
1/2-x,1/2-y,-z
1/2-x,1/2+y,1/2-z

loop_
_atom_site_label
_atom_site_fract_x
_atom_site_fract_y
_atom_site_fract_z
_atom_site_B_iso_or_equiv
Cs(1) 0.28038(1) 0.37051(6) 0.29115(8) 1.99(1)
Cs(2) 0.05376(1) 0.62486(6) -0.08755(8) 1.79(1)
Cs(3) 0.10990(1) 0.14694(6) -0.07698(9) 2.07(1)
Mo(1) 0.03417(1) -0.01863(6) 0.07235(9) 0.94(1)
Mo(2) 0.02811(2) 0.26444(6) -0.07069(9) 1.09(1)
Mo(3) 0.13049(2) 0.49412(6) 0.13403(9) 1.01(1)
Mo(4) 0.19344(2) 0.23231(6) 0.13562(9) 1.08(1)
Mo(5) 0.20475(2) 0.52548(6) -0.03243(9) 1.01(1)
Mo(6) 0.14555(2) 0.77883(7) -0.0573(1) 1.38(2)
O(1) 0.0494(1) 0.1509(5) 0.0852(8) 1.1(1)
O(2) -0.0035(1) 0.1187(6) 0.0211(8) 1.3(1)
O(3) 0.0333(1) 0.0591(6) -0.2118(8) 1.3(1)
O(4) 0.0641(2) -0.0990(6) 0.0111(9) 1.6(1)
O(5) 0.0193(2) 0.3857(6) 0.060(1) 1.9(1)
O(6) 0.0 0.2817(9) -0.25 1.6(2)
O(7) 0.0570(2) 0.3234(7) -0.1736(9) 1.85(9)
O(8) 0.1343(2) 0.5631(7) 0.3349(9) 1.7(2)
O(9) 0.1529(2) 0.3508(6) 0.1598(8) 1.4(1)
O(10) 0.1736(2) 0.6016(6) 0.0521(8) 1.5(1)
O(11) 0.1201(1) 0.6478(6) 0.0009(9) 1.4(1)
O(12) 0.0962(1) 0.4289(7) 0.1247(9) 1.7(2)
O(13) 0.2073(2) 0.4187(6) 0.2569(9) 1.5(1)
O(14) 0.2286(2) 0.1779(7) 0.145(1) 2.2(1)
O(15) 0.1756(2) 0.1196(7) 0.014(1) 2.1(1)
O(16) 0.1833(1) 0.1894(6) 0.3569(8) 1.4(1)
O(17) 0.2007(1) 0.3536(5) -0.0546(8) 1.2(1)
O(18) 0.2368(2) 0.5799(7) 0.064(1) 2.0(1)
O(19) 0.1497(2) 0.8650(7) 0.124(1) 2.4(1)
O(20) 0.1236(2) 0.8705(7) -0.187(1) 2.3(1)

loop_
_geom_angle_atom_site_label_1
_geom_angle_atom_site_label_2
_geom_angle_atom_site_label_3
_geom_angle_site_symmetry_1
_geom_angle_site_symmetry_3
_geom_angle
_geom_angle_publ_flag
O(4) Mo(1) O(3) . 2_555 102.7(3) yes
O(4) Mo(1) O(2) . 3_555 102.4(3) yes
O(4) Mo(1) O(1) . . 99.9(2) yes
O(4) Mo(1) O(2) . . 151.7(2) yes
O(4) Mo(1) O(3) . . 82.6(2) yes
O(3) Mo(1) O(2) 2_555 3_555 101.2(2) yes
O(3) Mo(1) O(1) 2_555 . 101.4(2) yes
O(3) Mo(1) O(2) 2_555 . 105.5(2) yes
O(3) Mo(1) O(3) 2_555 . 173.60(10) yes
O(2) Mo(1) O(1) 3_555 . 143.6(2) yes
O(2) Mo(1) O(2) 3_555 . 74.3(2) yes
O(2) Mo(1) O(3) 3_555 . 80.8(2) yes
O(1) Mo(1) O(2) . . 72.3(2) yes
O(1) Mo(1) O(3) . . 73.9(2) yes
O(2) Mo(1) O(3) . . 69.0(2) yes
O(5) Mo(2) O(7) . . 103.8(3) yes
O(5) Mo(2) O(6) . . 102.3(3) yes
O(5) Mo(2) O(1) . . 101.2(3) yes
O(5) Mo(2) O(2) . . 97.3(3) yes
O(5) Mo(2) O(3) . . 165.5(2) yes
O(7) Mo(2) O(6) . . 97.1(2) yes
O(7) Mo(2) O(1) . . 98.4(3) yes
O(7) Mo(2) O(2) . . 158.2(2) yes
O(7) Mo(2) O(3) . . 90.0(2) yes
O(6) Mo(2) O(1) . . 147.6(3) yes
O(6) Mo(2) O(2) . . 83.1(2) yes
O(6) Mo(2) O(3) . . 79.4(2) yes
O(1) Mo(2) O(2) . . 72.1(2) yes
O(1) Mo(2) O(3) . . 72.3(2) yes
O(2) Mo(2) O(3) . . 68.5(2) yes
O(12) Mo(3) O(8) . . 104.4(3) yes
O(12) Mo(3) O(9) . . 101.1(3) yes
O(12) Mo(3) O(11) . . 95.9(2) yes
O(12) Mo(3) O(10) . . 160.9(2) yes
O(12) Mo(3) O(8) . 2_564 88.4(2) yes
O(8) Mo(3) O(9) . . 101.9(3) yes
O(8) Mo(3) O(11) . . 99.4(2) yes
O(8) Mo(3) O(10) . . 90.6(2) yes
O(8) Mo(3) O(8) . 2_564 165.8(2) yes
O(9) Mo(3) O(11) . . 148.2(2) yes
O(9) Mo(3) O(10) . . 86.7(2) yes
O(9) Mo(3) O(8) . 2_564 80.8(2) yes
O(11) Mo(3) O(10) . . 69.7(2) yes
O(11) Mo(3) O(8) . 2_564 72.9(2) yes
O(10) Mo(3) O(8) . 2_564 75.6(2) yes
O(15) Mo(4) O(14) . . 102.8(4) yes
O(15) Mo(4) O(16) . . 103.1(3) yes
O(15) Mo(4) O(17) . . 95.9(3) yes
O(15) Mo(4) O(13) . . 163.1(3) yes
O(15) Mo(4) O(9) . . 92.9(3) yes
O(14) Mo(4) O(16) . . 99.2(3) yes
O(14) Mo(4) O(17) . . 92.7(3) yes
O(14) Mo(4) O(13) . . 91.3(3) yes
O(14) Mo(4) O(9) . . 164.1(3) yes
O(16) Mo(4) O(17) . . 154.5(2) yes
O(16) Mo(4) O(13) . . 83.4(2) yes
O(16) Mo(4) O(9) . . 78.7(2) yes
O(17) Mo(4) O(13) . . 73.8(2) yes
O(17) Mo(4) O(9) . . 83.6(2) yes
O(13) Mo(4) O(9) . . 72.9(2) yes
O(18) Mo(5) O(13) . 2_564 102.3(3) yes
O(18) Mo(5) O(10) . . 111.6(3) yes
O(18) Mo(5) O(17) . . 116.8(3) yes
O(18) Mo(5) O(13) . . 75.3(3) yes
O(13) Mo(5) O(10) 2_564 . 107.3(3) yes
O(13) Mo(5) O(17) 2_564 . 104.1(2) yes
O(13) Mo(5) O(13) 2_564 . 170.7(2) yes
O(10) Mo(5) O(17) . . 113.1(2) yes
O(10) Mo(5) O(13) . . 81.7(2) yes
O(17) Mo(5) O(3) . . 69.7(2) yes
O(20) Mo(6) O(19) . . 104.6(3) yes
O(20) Mo(6) O(11) . . 101.6(3) yes
O(20) Mo(6) O(16) . 2_564 101.9(3) yes
O(20) Mo(6) O(10) . . 161.3(3) yes
O(20) Mo(6) O(9) . 2_564 82.6(3) yes
O(19) Mo(6) O(11) . . 102.7(3) yes
O(19) Mo(6) O(16) . 2_564 98.4(3) yes
O(19) Mo(6) O(10) . . 93.8(3) yes
O(19) Mo(6) O(9) . 2_564 166.2(3) yes
O(11) Mo(6) O(16) . 2_564 143.1(2) yes
O(11) Mo(6) O(10) . . 71.3(2) yes
O(11) Mo(6) O(9) . 2_564 86.9(2) yes
O(16) Mo(6) O(10) . . 77.4(2) yes
O(16) Mo(6) O(7) . . 68.4(2) yes
O(10) Mo(6) O(9) . 2_564 79.8(2) yes

loop_
_geom_bond_atom_site_label_1
_geom_bond_atom_site_label_2
_geom_bond_site_symmetry_1
_geom_bond_site_symmetry_2
_geom_bond_distance
_geom_bond_publ_flag
Mo(1) O(4) . . 1.701(7) yes
O(3) O(4) 2_555 . 2.706(9) yes
Mo(1) O(3) . 2_555 1.764(7) yes
O(2) O(4) 3_555 . 2.790(9) yes
O(2) O(3) 3_555 2_555 2.813(9) yes
Mo(1) O(2) . 3_555 1.875(6) yes
O(1) O(4) . . 2.761(8) yes
O(1) O(3) . 2_555 2.836(8) yes
O(1) O(2) . 3_555 3.585(8) yes
Mo(1) O(1) . . 1.900(6) yes
O(2) O(4) . . 3.847(9) yes
O(2) O(3) . 2_555 3.222(8) yes
O(2) O(2) . 3_555 2.520(10) yes
O(2) O(1) . . 2.475(9) yes
Mo(1) O(2) . . 2.264(6) yes
O(3) O(4) . . 2.751(9) yes
O(3) O(3) . 2_555 4.148(5) yes
O(3) O(2) . 3_555 2.793(8) yes
O(3) O(1) . . 2.610(8) yes
O(3) O(2) . . 2.689(9) yes
Mo(1) O(3) . . 2.390(7) yes
Mo(2) O(5) . . 1.695(7) yes
O(7) O(5) . . 2.680(10) yes
Mo(2) O(7) . . 1.707(8) yes
O(6) O(5) . . 2.784(8) yes
O(6) O(7) . . 2.690(7) yes
Mo(2) O(6) . . 1.877(2) yes
O(1) O(5) . . 2.811(9) yes
O(1) O(7) . . 2.763(9) yes
O(1) O(6) . . 3.663(7) yes
Mo(2) O(1) . . 1.937(6) yes
O(2) O(5) . . 2.981(9) yes
O(2) O(7) . . 3.884(9) yes
O(2) O(6) . . 2.749(8) yes
O(2) O(1) . . 2.475(8) yes
Mo(2) O(2) . . 2.247(6) yes
O(3) O(5) . . 4.094(9) yes
O(3) O(7) . . 2.971(9) yes
O(3) O(6) . . 2.785(9) yes
O(3) O(1) . . 2.610(8) yes
O(3) O(2) . . 2.639(8) yes
Mo(2) O(3) . . 2.431(6) yes
Mo(3) O(12) . . 1.711(6) yes
O(8) O(12) . . 2.733(9) yes
Mo(3) O(8) . . 1.746(7) yes
O(9) O(12) . . 2.727(9) yes
O(9) O(8) . . 2.771(9) yes
Mo(3) O(9) . . 1.819(6) yes
O(11) O(12) . . 2.734(9) yes
O(11) O(8) . . 2.832(9) yes
O(11) O(9) . . 3.638(8) yes
Mo(3) O(11) . . 1.963(6) yes
O(10) O(12) . . 4.050(9) yes
O(10) O(8) . . 2.980(10) yes
O(10) O(9) . . 2.923(8) yes
O(10) O(11) . . 2.517(9) yes
Mo(3) O(10) . . 2.393(7) yes
O(8) O(12) 2_564 . 2.960(10) yes
O(8) O(8) 2_564 . 4.174(5) yes
O(8) O(9) 2_564 . 2.816(9) yes
O(8) O(11) 2_564 . 2.659(9) yes
O(8) O(10) 2_564 . 2.973(9) yes
Mo(3) O(8) . 2_564 2.458(7) yes
Mo(4) O(15) . . 1.701(7) yes
O(14) O(15) . . 2.670(10) yes
Mo(4) O(14) . . 1.711(7) yes
O(16) O(15) . . 2.810(10) yes
O(16) O(14) . . 2.740(10) yes
Mo(4) O(16) . . 1.891(6) yes
O(17) O(15) . . 2.763(9) yes
O(17) O(14) . . 2.699(9) yes
O(17) O(16) . . 3.803(9) yes
Mo(4) O(17) . . 2.007(6) yes
O(13) O(15) . . 3.903(9) yes
O(13) O(14) . . 2.850(10) yes
O(13) O(16) . . 2.764(9) yes
O(13) O(17) . . 2.562(9) yes
Mo(4) O(13) . . 2.244(6) yes
O(9) O(15) . . 2.889(6) yes
O(9) O(14) . . 3.920(10) yes
O(9) O(16) . . 2.642(8) yes
O(9) O(17) . . 2.844(9) yes
O(9) O(13) . . 2.670(9) yes
Mo(4) O(9) . . 2.250(6) yes
Mo(5) O(18) . . 1.717(7) yes
O(13) O(18) 2_564 . 2.723(9) yes
Mo(5) O(13) . 2_564 1.776(7) yes
O(10) O(18) . . 2.910(10) yes
O(10) O(13) . 2_564 2.880(10) yes
O(10) O(10) . . 1.796(7) yes
O(17) O(18) . . 3.003(9) yes
O(17) O(13) . . 2.828(8) yes
O(17) O(10) . . 3.008(8) yes
Mo(5) O(17) . . 1.808(5) yes
O(13) O(18) . . 2.680(10) yes
O(13) O(13) . 2_564 4.307(7) yes
O(13) O(10) . . 2.897(9) yes
O(13) O(17) . . 2.562(9) yes
Mo(5) O(13) . . 2.545(7) yes
Mo(6) O(20) . . 1.695(8) yes
O(19) O(20) . . 2.680(10) yes
Mo(6) O(19) . . 1.696(8) yes
O(11) O(20) . . 2.770(10) yes
O(11) O(19) . . 2.790(10) yes
Mo(6) O(11) . . 1.871(6) yes
O(16) O(20) 2_564 . 2.810(10) yes
O(16) O(19) 2_564 . 2.740(10) yes
O(16) O(11) 2_564 . 3.599(9) yes
Mo(6) O(16) . 2_564 1.923(9) yes
O(10) O(20) . . 4.030(10) yes
O(10) O(19) . . 3.020(10) yes
O(10) O(11) . . 2.517(9) yes
O(10) O(16) . 2_564 2.721(9) yes
Mo(6) O(10) . . 2.388(6) yes
O(9) O(20) 2_564 . 2.960(10) yes
O(9) O(19) 2_564 . 4.320(10) yes
O(9) O(11) 2_564 . 3.163(9) yes
O(9) O(16) . . 2.642(8) yes
O(9) O(10) 2_564 . 3.240(9) yes
Mo(6) O(9) . 2_564 2.653(7) yes
Mo(1) Mo(2) . . 3.1670(10) yes
Mo(4) Mo(6) . 2_565 3.366(2) yes
Mo(1) Mo(1) . 3_555 3.307(3) yes
Mo(4) Mo(5) . . 3.3830(10) yes
Mo(3) Mo(6) . . 3.4190(10) yes
